data_2228298
loop_
_publ_author_name
'Kashaev, Artyom G.'
'Zimichev, Anatoliy V.'
'Rybakov, Victor B.'
'Klimochkin, Yurij N.'
'Zemtsova, Margarita N.'

_publ_section_title
;
 2,6-Dimethyl-4-(1,3,4-oxadiazol-2-yl)quinoline
;
_journal_coeditor_code DS2065
_journal_issue 12
_journal_name_full 'Acta Crystallographica Section E'
_journal_page_first o3333
_journal_paper_doi 10.1107/S1600536810048683
_journal_volume 66
_journal_year 2010
_chemical_formula_iupac 'C13 H11 N3 O'
_chemical_formula_moiety 'C13 H11 N3 O'
_chemical_formula_sum 'C13 H11 N3 O'
_chemical_formula_weight 225.25
_chemical_melting_point_gt 448
_chemical_melting_point_lt 449
_chemical_name_systematic
;
2,6-Dimethyl-4-(1,3,4-oxadiazol-2-yl)quinoline
;
_space_group_IT_number 14
_symmetry_cell_setting monoclinic
_symmetry_space_group_name_Hall '-P 2ybc'
_symmetry_space_group_name_H-M 'P 1 21/c 1'
_atom_sites_solution_hydrogens geom
_atom_sites_solution_primary direct
_atom_sites_solution_secondary difmap
_cell_angle_alpha 90.00
_cell_angle_beta 100.640(10)
_cell_angle_gamma 90.00
_cell_formula_units_Z 4
_cell_length_a 15.5372(14)
_cell_length_b 9.7546(7)
_cell_length_c 7.3984(5)
_cell_measurement_reflns_used 25
_cell_measurement_temperature 295(2)
_cell_measurement_theta_max 39.88
_cell_measurement_theta_min 36.28
_cell_volume 1102.02(15)
_computing_cell_refinement '<i>CAD-4 EXPRESS</i> (Enraf--Nonius, 1994)'
_computing_data_collection '<i>CAD-4 EXPRESS</i> (Enraf--Nonius, 1994)'
_computing_data_reduction '<i>XCAD4</i> (Harms & Wocadlo, 1995)'
_computing_molecular_graphics '<i>ORTEP-3</i> (Farrugia, 1997)'
_computing_publication_material '<i>WinGX</i> (Farrugia, 1999)'
_computing_structure_refinement '<i>SHELXL97</i> (Sheldrick, 2008)'
_computing_structure_solution '<i>SHELXS97</i> (Sheldrick, 2008)'
_diffrn_ambient_temperature 295(2)
_diffrn_measured_fraction_theta_full 0.988
_diffrn_measured_fraction_theta_max 0.988
_diffrn_measurement_device '\k-geometry diffractometer'
_diffrn_measurement_device_type 'Enraf--Nonius CAD-4'
_diffrn_measurement_method 'Non-profiled \w'
_diffrn_radiation_monochromator Graphite
_diffrn_radiation_source 'Fine-focus sealed tube'
_diffrn_radiation_type CuK\a
_diffrn_radiation_wavelength 1.54184
_diffrn_reflns_av_R_equivalents 0.0000
_diffrn_reflns_av_sigmaI/netI 0.0139
_diffrn_reflns_limit_h_max 19
_diffrn_reflns_limit_h_min 0
_diffrn_reflns_limit_k_max 12
_diffrn_reflns_limit_k_min 0
_diffrn_reflns_limit_l_max 9
_diffrn_reflns_limit_l_min -8
_diffrn_reflns_number 2236
_diffrn_reflns_theta_full 74.91
_diffrn_reflns_theta_max 74.91
_diffrn_reflns_theta_min 2.89
_diffrn_standards_decay_% 1
_diffrn_standards_interval_time 60
_diffrn_standards_number 1
_exptl_absorpt_coefficient_mu 0.726
_exptl_absorpt_correction_T_max 0.8649
_exptl_absorpt_correction_T_min 0.3908
_exptl_absorpt_correction_type refdelf
_exptl_absorpt_process_details '(Walker & Stuart, 1983)'
_exptl_crystal_colour colourless
_exptl_crystal_density_diffrn 1.358
_exptl_crystal_density_method 'not measured'
_exptl_crystal_description Prism
_exptl_crystal_F_000 472
_exptl_crystal_size_max 0.20
_exptl_crystal_size_mid 0.20
_exptl_crystal_size_min 0.20
_refine_diff_density_max 0.181
_refine_diff_density_min -0.140
_refine_ls_extinction_method None
_refine_ls_goodness_of_fit_ref 1.073
_refine_ls_hydrogen_treatment constr
_refine_ls_matrix_type full
_refine_ls_number_parameters 156
_refine_ls_number_reflns 2236
_refine_ls_number_restraints 0
_refine_ls_restrained_S_all 1.073
_refine_ls_R_factor_all 0.0490
_refine_ls_R_factor_gt 0.0415
_refine_ls_shift/su_max 0.005
_refine_ls_shift/su_mean 0.000
_refine_ls_structure_factor_coef Fsqd
_refine_ls_weighting_details 'calc w=1/[\s^2^(Fo^2^)+(0.0669P)^2^+0.1662P] where P=(Fo^2^+2Fc^2^)/3'
_refine_ls_weighting_scheme calc
_refine_ls_wR_factor_gt 0.1241
_refine_ls_wR_factor_ref 0.1296
_reflns_number_gt 1855
_reflns_number_total 2236
_reflns_threshold_expression I>2\s(I)
_cod_data_source_file ds2065.cif
_cod_data_source_block I
_cod_original_sg_symbol_H-M 'P 21/c'
_cod_database_code 2228298
_cod_database_fobs_code 2228298

loop_
_symmetry_equiv_pos_as_xyz
'x, y, z'
'-x, y+1/2, -z+1/2'
'-x, -y, -z'
'x, -y-1/2, z-1/2'

loop_
_atom_site_type_symbol
_atom_site_label
_atom_site_fract_x
_atom_site_fract_y
_atom_site_fract_z
_atom_site_U_iso_or_equiv
_atom_site_adp_type
_atom_site_calc_flag
_atom_site_refinement_flags
_atom_site_occupancy
_atom_site_disorder_assembly
_atom_site_disorder_group
N N1 0.39891(8) 0.63577(13) 0.05252(18) 0.0557(3) Uani d . 1 . .
C C2 0.36926(10) 0.75870(16) 0.0823(2) 0.0549(4) Uani d . 1 . .
C C21 0.42870(12) 0.87852(19) 0.0735(3) 0.0720(5) Uani d . 1 . .
H H21A 0.4875 0.8464 0.0781 0.108 Uiso calc R 1 . .
H H21B 0.4271 0.9383 0.1758 0.108 Uiso calc R 1 . .
H H21C 0.4096 0.9276 -0.0393 0.108 Uiso calc R 1 . .
C C3 0.28466(10) 0.77894(16) 0.1206(2) 0.0537(4) Uani d . 1 . .
H H3 0.2663 0.8673 0.1417 0.064 Uiso calc R 1 . .
C C4 0.22912(9) 0.67122(14) 0.12717(19) 0.0479(3) Uani d . 1 . .
C C5 0.25819(9) 0.53629(15) 0.09414(18) 0.0468(3) Uani d . 1 . .
C C6 0.20838(9) 0.41454(15) 0.09503(19) 0.0505(3) Uani d . 1 . .
H H6 0.1513 0.4206 0.1158 0.061 Uiso calc R 1 . .
C C7 0.24197(10) 0.28864(15) 0.0662(2) 0.0532(4) Uani d . 1 . .
C C71 0.19028(12) 0.15983(16) 0.0748(3) 0.0656(4) Uani d . 1 . .
H H71A 0.1315 0.1829 0.0868 0.098 Uiso calc R 1 . .
H H71B 0.2171 0.1062 0.1789 0.098 Uiso calc R 1 . .
H H71C 0.1891 0.1078 -0.0358 0.098 Uiso calc R 1 . .
C C8 0.32817(11) 0.28112(16) 0.0302(2) 0.0599(4) Uani d . 1 . .
H H8 0.3515 0.1959 0.0097 0.072 Uiso calc R 1 . .
C C9 0.37777(10) 0.39518(17) 0.0249(2) 0.0587(4) Uani d . 1 . .
H H9 0.4340 0.3871 -0.0003 0.070 Uiso calc R 1 . .
C C10 0.34470(9) 0.52589(15) 0.0574(2) 0.0508(3) Uani d . 1 . .
C C11 0.14273(9) 0.69987(15) 0.1721(2) 0.0500(3) Uani d . 1 . .
O O12 0.11965(7) 0.83379(11) 0.18110(16) 0.0631(3) Uani d . 1 . .
C C13 0.03932(11) 0.8249(2) 0.2255(3) 0.0688(5) Uani d . 1 . .
H H13 0.0057 0.9013 0.2419 0.083 Uiso calc R 1 . .
N N14 0.01403(9) 0.70333(17) 0.2429(2) 0.0739(4) Uani d . 1 . .
N N15 0.08253(9) 0.61910(15) 0.2072(2) 0.0651(4) Uani d . 1 . .

loop_
_atom_site_aniso_label
_atom_site_aniso_U_11
_atom_site_aniso_U_22
_atom_site_aniso_U_33
_atom_site_aniso_U_12
_atom_site_aniso_U_13
_atom_site_aniso_U_23
N1 0.0469(6) 0.0603(8) 0.0626(8) -0.0012(5) 0.0168(5) 0.0026(6)
C2 0.0506(8) 0.0585(9) 0.0568(8) -0.0052(6) 0.0135(6) 0.0015(6)
C21 0.0661(10) 0.0651(10) 0.0887(13) -0.0142(8) 0.0241(9) 0.0008(9)
C3 0.0542(8) 0.0518(8) 0.0570(9) 0.0007(6) 0.0150(6) -0.0010(6)
C4 0.0464(7) 0.0516(8) 0.0468(8) 0.0019(6) 0.0117(6) 0.0008(6)
C5 0.0456(7) 0.0520(8) 0.0442(7) 0.0029(6) 0.0119(5) 0.0018(5)
C6 0.0472(7) 0.0558(8) 0.0508(8) 0.0007(6) 0.0150(6) 0.0008(6)
C7 0.0561(8) 0.0517(8) 0.0532(8) 0.0012(6) 0.0134(6) 0.0002(6)
C71 0.0701(10) 0.0550(9) 0.0745(11) -0.0045(8) 0.0207(8) -0.0047(7)
C8 0.0602(9) 0.0530(8) 0.0695(10) 0.0098(7) 0.0195(7) 0.0008(7)
C9 0.0491(8) 0.0616(9) 0.0693(10) 0.0082(7) 0.0209(7) 0.0009(7)
C10 0.0463(7) 0.0557(8) 0.0522(8) 0.0019(6) 0.0142(6) 0.0033(6)
C11 0.0501(7) 0.0510(8) 0.0506(8) 0.0051(6) 0.0138(6) -0.0015(6)
O12 0.0570(6) 0.0550(6) 0.0804(8) 0.0078(5) 0.0207(5) -0.0039(5)
C13 0.0575(9) 0.0735(11) 0.0795(12) 0.0173(8) 0.0235(8) -0.0056(9)
N14 0.0573(8) 0.0778(10) 0.0940(11) 0.0120(7) 0.0337(7) 0.0009(8)
N15 0.0538(7) 0.0647(8) 0.0840(10) 0.0053(6) 0.0315(7) 0.0014(7)

loop_
_atom_type_symbol
_atom_type_description
_atom_type_scat_dispersion_real
_atom_type_scat_dispersion_imag
_atom_type_scat_source
C C 0.0181 0.0091 'International Tables Vol C Tables 4.2.6.8 and 6.1.1.4'
H H 0.0000 0.0000 'International Tables Vol C Tables 4.2.6.8 and 6.1.1.4'
N N 0.0311 0.0180 'International Tables Vol C Tables 4.2.6.8 and 6.1.1.4'
O O 0.0492 0.0322 'International Tables Vol C Tables 4.2.6.8 and 6.1.1.4'

loop_
_geom_angle_atom_site_label_1
_geom_angle_atom_site_label_2
_geom_angle_atom_site_label_3
_geom_angle_site_symmetry_1
_geom_angle_site_symmetry_3
_geom_angle
_geom_angle_publ_flag
C2 N1 C10 . . 118.21(12) ?
N1 C2 C3 . . 121.95(14) ?
N1 C2 C21 . . 117.71(14) ?
C3 C2 C21 . . 120.33(14) ?
C2 C21 H21A . . 109.5 ?
C2 C21 H21B . . 109.5 ?
H21A C21 H21B . . 109.5 ?
C2 C21 H21C . . 109.5 ?
H21A C21 H21C . . 109.5 ?
H21B C21 H21C . . 109.5 ?
C4 C3 C2 . . 121.23(14) ?
C4 C3 H3 . . 119.4 ?
C2 C3 H3 . . 119.4 ?
C3 C4 C5 . . 118.75(13) ?
C3 C4 C11 . . 118.15(13) ?
C5 C4 C11 . . 123.09(12) ?
C6 C5 C10 . . 118.46(13) ?
C6 C5 C4 . . 125.54(12) ?
C10 C5 C4 . . 116.00(13) ?
C7 C6 C5 . . 121.84(13) ?
C7 C6 H6 . . 119.1 ?
C5 C6 H6 . . 119.1 ?
C6 C7 C8 . . 118.56(14) ?
C6 C7 C71 . . 121.59(13) ?
C8 C7 C71 . . 119.84(14) ?
C7 C71 H71A . . 109.5 ?
C7 C71 H71B . . 109.5 ?
H71A C71 H71B . . 109.5 ?
C7 C71 H71C . . 109.5 ?
H71A C71 H71C . . 109.5 ?
H71B C71 H71C . . 109.5 ?
C9 C8 C7 . . 121.66(14) ?
C9 C8 H8 . . 119.2 ?
C7 C8 H8 . . 119.2 ?
C8 C9 C10 . . 120.58(13) ?
C8 C9 H9 . . 119.7 ?
C10 C9 H9 . . 119.7 ?
N1 C10 C9 . . 117.26(13) ?
N1 C10 C5 . . 123.86(13) ?
C9 C10 C5 . . 118.88(13) ?
N15 C11 O12 . . 111.76(13) ?
N15 C11 C4 . . 131.21(14) ?
O12 C11 C4 . . 117.03(12) ?
C13 O12 C11 . . 102.38(12) ?
N14 C13 O12 . . 113.79(14) ?
N14 C13 H13 . . 123.1 ?
O12 C13 H13 . . 123.1 ?
C13 N14 N15 . . 105.60(13) ?
C11 N15 N14 . . 106.47(14) ?

loop_
_geom_bond_atom_site_label_1
_geom_bond_atom_site_label_2
_geom_bond_site_symmetry_2
_geom_bond_distance
_geom_bond_publ_flag
N1 C2 . 1.3177(19) ?
N1 C10 . 1.3677(18) ?
C2 C3 . 1.408(2) ?
C2 C21 . 1.499(2) ?
C21 H21A . 0.9600 ?
C21 H21B . 0.9600 ?
C21 H21C . 0.9600 ?
C3 C4 . 1.366(2) ?
C3 H3 . 0.9300 ?
C4 C5 . 1.4271(19) ?
C4 C11 . 1.4680(19) ?
C5 C6 . 1.4182(19) ?
C5 C10 . 1.4233(19) ?
C6 C7 . 1.366(2) ?
C6 H6 . 0.9300 ?
C7 C8 . 1.415(2) ?
C7 C71 . 1.499(2) ?
C71 H71A . 0.9600 ?
C71 H71B . 0.9600 ?
C71 H71C . 0.9600 ?
C8 C9 . 1.358(2) ?
C8 H8 . 0.9300 ?
C9 C10 . 1.412(2) ?
C9 H9 . 0.9300 ?
C11 N15 . 1.286(2) ?
C11 O12 . 1.3596(17) ?
O12 C13 . 1.3508(19) ?
C13 N14 . 1.263(2) ?
C13 H13 . 0.9300 ?
N14 N15 . 1.4075(18) ?

loop_
_geom_hbond_atom_site_label_D
_geom_hbond_atom_site_label_H
_geom_hbond_atom_site_label_A
_geom_hbond_site_symmetry_A
_geom_hbond_distance_DH
_geom_hbond_distance_HA
_geom_hbond_distance_DA
_geom_hbond_angle_DHA
C13 H13 N15 2_555 0.93 2.594 3.523(2) 178

loop_
_geom_torsion_atom_site_label_1
_geom_torsion_atom_site_label_2
_geom_torsion_atom_site_label_3
_geom_torsion_atom_site_label_4
_geom_torsion_site_symmetry_1
_geom_torsion_site_symmetry_2
_geom_torsion_site_symmetry_3
_geom_torsion_site_symmetry_4
_geom_torsion
_geom_torsion_publ_flag
C10 N1 C2 C3 . . . . 0.7(2) ?
C10 N1 C2 C21 . . . . -178.99(14) ?
N1 C2 C3 C4 . . . . -0.4(2) ?
C21 C2 C3 C4 . . . . 179.24(15) ?
C2 C3 C4 C5 . . . . -0.1(2) ?
C2 C3 C4 C11 . . . . 178.58(13) ?
C3 C4 C5 C6 . . . . -179.61(13) ?
C11 C4 C5 C6 . . . . 1.8(2) ?
C3 C4 C5 C10 . . . . 0.3(2) ?
C11 C4 C5 C10 . . . . -178.28(13) ?
C10 C5 C6 C7 . . . . 1.6(2) ?
C4 C5 C6 C7 . . . . -178.43(14) ?
C5 C6 C7 C8 . . . . -1.6(2) ?
C5 C6 C7 C71 . . . . 177.53(14) ?
C6 C7 C8 C9 . . . . 0.4(2) ?
C71 C7 C8 C9 . . . . -178.70(15) ?
C7 C8 C9 C10 . . . . 0.7(3) ?
C2 N1 C10 C9 . . . . 179.94(13) ?
C2 N1 C10 C5 . . . . -0.4(2) ?
C8 C9 C10 N1 . . . . 179.04(14) ?
C8 C9 C10 C5 . . . . -0.6(2) ?
C6 C5 C10 N1 . . . . 179.88(13) ?
C4 C5 C10 N1 . . . . -0.1(2) ?
C6 C5 C10 C9 . . . . -0.5(2) ?
C4 C5 C10 C9 . . . . 179.53(13) ?
C3 C4 C11 N15 . . . . -171.28(16) ?
C5 C4 C11 N15 . . . . 7.4(3) ?
C3 C4 C11 O12 . . . . 8.1(2) ?
C5 C4 C11 O12 . . . . -173.22(12) ?
N15 C11 O12 C13 . . . . 0.07(17) ?
C4 C11 O12 C13 . . . . -179.46(13) ?
C11 O12 C13 N14 . . . . 0.0(2) ?
O12 C13 N14 N15 . . . . -0.1(2) ?
O12 C11 N15 N14 . . . . -0.13(18) ?
C4 C11 N15 N14 . . . . 179.32(15) ?
C13 N14 N15 C11 . . . . 0.14(19) ?

loop_
_cod_related_entry_id
_cod_related_entry_database
_cod_related_entry_code
1 ChemSpider 26231147
